data_9007792
loop_
_publ_author_name
'Zuniga, F. J.'
'Etxebarria, J.'
'Madariaga, G.'
'Breczewski, T.'

_publ_section_title
;
 Structure and absolute chirality of Rb4LiH3(SO4)4 at 293 K
;
_journal_name_full 'Acta Crystallographica, Section C'
_journal_page_first 1199
_journal_page_last 1202
_journal_paper_doi 10.1107/S0108270189011029
_journal_volume 46
_journal_year 1990
_chemical_formula_structural Rb4LiH3(SO4)4
_chemical_formula_sum 'Li O16 Rb4 S4'
_space_group_IT_number 76
_symmetry_space_group_name_Hall 'P 4w'
_symmetry_space_group_name_H-M 'P 41'
_cell_angle_alpha 90
_cell_angle_beta 90
_cell_angle_gamma 90
_cell_length_a 7.615
_cell_length_b 7.615
_cell_length_c 29.458
_cell_formula_units_Z 4
_cell_volume 1708.217
_database_code_amcsd 0010154
_exptl_crystal_density_diffrn 2.850
_cod_original_formula_sum 'Rb4 S4 O16 Li'
_cod_database_code 9007792
_amcsd_formula_title Rb4LiH3(SO4)4

loop_
_space_group_symop_operation_xyz
x,y,z
-y,x,1/4+z
-x,-y,1/2+z
y,-x,3/4+z

loop_
_atom_site_label
_atom_site_fract_x
_atom_site_fract_y
_atom_site_fract_z
_atom_site_U_iso_or_equiv
Rb1 0.06450 0.88530 0.71800 0.01990
Rb2 0.36520 0.38400 0.70491 0.02160
Rb3 0.52910 0.97510 0.08343 0.02140
Rb4 0.22710 0.48080 0.07356 0.01950
S1 0.46200 0.12450 0.20459 0.01120
O11 0.57500 0.25500 0.22500 0.02000
O12 0.37700 0.20900 0.16180 0.20900
O13 0.31900 0.07700 0.23320 0.02700
O14 0.56100 -0.02200 0.18620 0.02600
S2 0.41070 0.12220 0.45631 0.01240
O21 0.34100 0.25300 0.48670 0.03400
O22 0.25600 0.02800 0.43430 0.02500
O23 0.51000 -0.00600 0.47930 0.03400
O24 0.50600 0.20600 0.41970 0.04600
S3 0.03610 -0.00530 0.08669 0.01180
O31 0.17000 0.10800 0.06640 0.02700
O32 0.13000 -0.15400 0.10880 0.03000
O33 -0.05900 0.08700 0.12210 0.03100
O34 -0.08700 -0.06800 0.05220 0.02300
S4 0.53800 0.69730 0.33303 0.01300
O41 0.39300 0.59900 0.35030 0.02600
O42 0.48900 0.84500 0.30640 0.02800
O43 0.62700 0.77400 0.37660 0.03100
O44 0.66800 0.58800 0.31020 0.02800
Li 0.27900 0.86900 0.27040 0.01500

loop_
_cod_related_entry_id
_cod_related_entry_database
_cod_related_entry_code
1 AMCSD 0010154
